data_4083747
loop_
_publ_author_name
'Podiyanachari, Santhosh Kumar'
'Bender, Georg'
'Daniliuc, Constantin G.'
'Kehr, Gerald'
'Erker, Gerhard'

_publ_section_title
;
 Catalytic Formation of Five-Membered Zirconacycloallenoids and Their
 Reaction with Carbon Dioxide
;
_journal_name_full Organometallics
_journal_page_first 140626102055005
_journal_paper_doi 10.1021/om500399w
_journal_year 2014
_chemical_formula_sum 'C54.5 H72 O4 Si2 Zr2'
_chemical_formula_weight 1029.74
_chemical_name_systematic
; 
 ? 
;
_space_group_IT_number 15
_symmetry_cell_setting monoclinic
_symmetry_space_group_name_Hall '-C 2yc'
_symmetry_space_group_name_H-M 'C 1 2/c 1'
_atom_sites_solution_hydrogens geom
_atom_sites_solution_primary direct
_atom_sites_solution_secondary difmap
_audit_creation_method SHELXL-97
_cell_angle_alpha 90.00
_cell_angle_beta 116.2590(10)
_cell_angle_gamma 90.00
_cell_formula_units_Z 8
_cell_length_a 46.6268(6)
_cell_length_b 11.0493(2)
_cell_length_c 22.4474(4)
_cell_measurement_reflns_used 12779
_cell_measurement_temperature 223(2)
_cell_measurement_theta_max 28.28
_cell_measurement_theta_min 4.08
_cell_volume 10371.3(3)
_computing_cell_refinement 'Collect (Nonius B.V., 1998)'
_computing_data_collection 'Collect (Nonius B.V., 1998)'
_computing_data_reduction 'Denzo-SMN (Otwinowski & Minor, 1997)'
_computing_molecular_graphics 'XP (BrukerAXS, 2000)'
_computing_publication_material 'SHELXL-97 (Sheldrick, 1997)'
_computing_structure_refinement 'SHELXL-97 (Sheldrick, 1997)'
_computing_structure_solution 'SHELXS-97 (Sheldrick, 1990)'
_diffrn_ambient_temperature 223(2)
_diffrn_measured_fraction_theta_full 0.990
_diffrn_measured_fraction_theta_max 0.990
_diffrn_measurement_device_type 'Nonius KappaCCD APEXII'
_diffrn_measurement_method '\w and \f scans'
_diffrn_radiation_monochromator 'Montel mirror'
_diffrn_radiation_source 'rotating anode Nonius FR591'
_diffrn_radiation_type MoK\a
_diffrn_radiation_wavelength 0.71073
_diffrn_reflns_av_R_equivalents 0.085
_diffrn_reflns_av_sigmaI/netI 0.0632
_diffrn_reflns_limit_h_max 58
_diffrn_reflns_limit_h_min -57
_diffrn_reflns_limit_k_max 13
_diffrn_reflns_limit_k_min -13
_diffrn_reflns_limit_l_max 27
_diffrn_reflns_limit_l_min -28
_diffrn_reflns_number 47028
_diffrn_reflns_theta_full 26.37
_diffrn_reflns_theta_max 26.37
_diffrn_reflns_theta_min 4.08
_exptl_absorpt_coefficient_mu 0.491
_exptl_absorpt_correction_T_max 0.9903
_exptl_absorpt_correction_T_min 0.9169
_exptl_absorpt_correction_type multi-scan
_exptl_absorpt_process_details 'Denzo (Otwinowski, Borek, Majewski & Minor, 2003)'
_exptl_crystal_colour colourless
_exptl_crystal_density_diffrn 1.319
_exptl_crystal_density_method 'not measured'
_exptl_crystal_description needle
_exptl_crystal_F_000 4312
_exptl_crystal_size_max 0.18
_exptl_crystal_size_mid 0.03
_exptl_crystal_size_min 0.02
_refine_diff_density_max 0.616
_refine_diff_density_min -0.571
_refine_diff_density_rms 0.080
_refine_ls_extinction_method none
_refine_ls_goodness_of_fit_ref 1.028
_refine_ls_hydrogen_treatment constr
_refine_ls_matrix_type full
_refine_ls_number_parameters 609
_refine_ls_number_reflns 10497
_refine_ls_number_restraints 147
_refine_ls_restrained_S_all 1.036
_refine_ls_R_factor_all 0.0857
_refine_ls_R_factor_gt 0.0541
_refine_ls_shift/su_max 0.001
_refine_ls_shift/su_mean 0.000
_refine_ls_structure_factor_coef Fsqd
_refine_ls_weighting_details 'calc w=1/[\s^2^(Fo^2^)+(0.0249P)^2^+51.4196P] where P=(Fo^2^+2Fc^2^)/3'
_refine_ls_weighting_scheme calc
_refine_ls_wR_factor_gt 0.1044
_refine_ls_wR_factor_ref 0.1188
_reflns_number_gt 7535
_reflns_number_total 10497
_reflns_threshold_expression >2sigma(I)
_cod_data_source_file om500399w_si_002.cif
_cod_data_source_block erk7336
_cod_original_sg_symbol_H-M C2/c
_cod_original_formula_sum 'C54.50 H72 O4 Si2 Zr2'
_cod_database_code 4083747

loop_
_symmetry_equiv_pos_as_xyz
'x, y, z'
'-x, y, -z+1/2'
'x+1/2, y+1/2, z'
'-x+1/2, y+1/2, -z+1/2'
'-x, -y, -z'
'x, -y, z-1/2'
'-x+1/2, -y+1/2, -z'
'x+1/2, -y+1/2, z-1/2'

loop_
_atom_site_label
_atom_site_type_symbol
_atom_site_fract_x
_atom_site_fract_y
_atom_site_fract_z
_atom_site_U_iso_or_equiv
_atom_site_adp_type
_atom_site_occupancy
_atom_site_symmetry_multiplicity
_atom_site_calc_flag
_atom_site_refinement_flags
_atom_site_disorder_assembly
_atom_site_disorder_group
Zr1 Zr 0.412567(9) 0.44574(3) 0.37424(2) 0.03135(11) Uani 1 1 d . . .
Zr2 Zr 0.363100(9) 0.17176(4) 0.377909(19) 0.03082(11) Uani 1 1 d . . .
Si1 Si 0.39305(3) 0.66003(11) 0.22430(6) 0.0421(3) Uani 1 1 d . . .
Si2 Si 0.46157(3) 0.04815(12) 0.57920(6) 0.0453(3) Uani 1 1 d . . .
O1 O 0.36824(6) 0.3405(2) 0.32306(13) 0.0337(6) Uani 1 1 d . . .
O2 O 0.32031(7) 0.3160(3) 0.23810(16) 0.0574(10) Uani 1 1 d . . .
O3 O 0.40669(6) 0.2805(2) 0.43174(13) 0.0330(6) Uani 1 1 d . . .
O4 O 0.44991(7) 0.3153(3) 0.52809(15) 0.0482(8) Uani 1 1 d . . .
C1 C 0.38294(9) 0.5280(4) 0.2660(2) 0.0345(9) Uani 1 1 d . . .
C2 C 0.35456(9) 0.4712(4) 0.2300(2) 0.0343(9) Uani 1 1 d . . .
C3 C 0.34564(9) 0.3701(4) 0.2621(2) 0.0361(10) Uani 1 1 d . . .
C4 C 0.33162(10) 0.5028(4) 0.1613(2) 0.0405(10) Uani 1 1 d . . .
H4 H 0.3396 0.5596 0.1411 0.049 Uiso 1 1 calc R . .
C5 C 0.30261(11) 0.4673(5) 0.1234(2) 0.0532(13) Uani 1 1 d . A .
H5 H 0.2941 0.4094 0.1418 0.064 Uiso 1 1 calc R . .
C6 C 0.28088(11) 0.5074(5) 0.0536(2) 0.0539(13) Uani 1 1 d D . .
C7 C 0.2983(3) 0.5727(17) 0.0212(7) 0.068(4) Uani 0.50(2) 1 d PDU A 1
H7A H 0.3046 0.6522 0.0411 0.101 Uiso 0.50(2) 1 calc PR A 1
H7B H 0.2844 0.5814 -0.0259 0.101 Uiso 0.50(2) 1 calc PR A 1
H7C H 0.3172 0.5270 0.0273 0.101 Uiso 0.50(2) 1 calc PR A 1
C8 C 0.2531(3) 0.5848(16) 0.0527(7) 0.074(5) Uani 0.50(2) 1 d PDU A 1
H8A H 0.2614 0.6618 0.0741 0.111 Uiso 0.50(2) 1 calc PR A 1
H8B H 0.2430 0.5425 0.0762 0.111 Uiso 0.50(2) 1 calc PR A 1
H8C H 0.2375 0.5986 0.0071 0.111 Uiso 0.50(2) 1 calc PR A 1
C9 C 0.2663(4) 0.3910(10) 0.0147(7) 0.077(5) Uani 0.50(2) 1 d PDU A 1
H9A H 0.2515 0.4113 -0.0306 0.115 Uiso 0.50(2) 1 calc PR A 1
H9B H 0.2550 0.3480 0.0356 0.115 Uiso 0.50(2) 1 calc PR A 1
H9C H 0.2832 0.3400 0.0145 0.115 Uiso 0.50(2) 1 calc PR A 1
C7A C 0.2918(3) 0.6283(13) 0.0364(7) 0.064(4) Uani 0.50(2) 1 d PDU A 2
H711 H 0.3132 0.6192 0.0398 0.097 Uiso 0.50(2) 1 calc PR A 2
H712 H 0.2920 0.6902 0.0672 0.097 Uiso 0.50(2) 1 calc PR A 2
H713 H 0.2772 0.6517 -0.0086 0.097 Uiso 0.50(2) 1 calc PR A 2
C8A C 0.2472(3) 0.522(2) 0.0470(9) 0.089(5) Uani 0.50(2) 1 d PDU A 2
H811 H 0.2329 0.5459 0.0020 0.133 Uiso 0.50(2) 1 calc PR A 2
H812 H 0.2471 0.5827 0.0779 0.133 Uiso 0.50(2) 1 calc PR A 2
H813 H 0.2400 0.4450 0.0569 0.133 Uiso 0.50(2) 1 calc PR A 2
C9A C 0.2806(5) 0.4146(16) 0.0025(7) 0.098(6) Uani 0.50(2) 1 d PDU A 2
H911 H 0.2999 0.4230 -0.0032 0.148 Uiso 0.50(2) 1 calc PR A 2
H912 H 0.2621 0.4285 -0.0396 0.148 Uiso 0.50(2) 1 calc PR A 2
H913 H 0.2795 0.3336 0.0181 0.148 Uiso 0.50(2) 1 calc PR A 2
C11 C 0.42524(10) 0.1216(4) 0.5118(2) 0.0366(10) Uani 1 1 d . . .
C12 C 0.39596(9) 0.0723(4) 0.47670(19) 0.0320(9) Uani 1 1 d . . .
C13 C 0.42907(9) 0.2464(4) 0.4928(2) 0.0351(9) Uani 1 1 d . . .
C14 C 0.38562(9) -0.0373(4) 0.4989(2) 0.0375(10) Uani 1 1 d . . .
H14 H 0.3804 -0.1053 0.4709 0.045 Uiso 1 1 calc R . .
C15 C 0.38305(10) -0.0483(4) 0.5549(2) 0.0427(10) Uani 1 1 d . . .
H15 H 0.3902 0.0179 0.5842 0.051 Uiso 1 1 calc R . .
C16 C 0.36994(11) -0.1545(4) 0.5778(2) 0.0453(11) Uani 1 1 d . . .
C17 C 0.33979(13) -0.1132(5) 0.5831(3) 0.0664(15) Uani 1 1 d . . .
H17A H 0.3448 -0.0432 0.6120 0.100 Uiso 1 1 calc R . .
H17B H 0.3321 -0.1783 0.6013 0.100 Uiso 1 1 calc R . .
H17C H 0.3234 -0.0920 0.5393 0.100 Uiso 1 1 calc R . .
C18 C 0.36211(16) -0.2622(5) 0.5312(3) 0.0762(18) Uani 1 1 d . . .
H18A H 0.3451 -0.2406 0.4882 0.114 Uiso 1 1 calc R . .
H18B H 0.3553 -0.3296 0.5496 0.114 Uiso 1 1 calc R . .
H18C H 0.3810 -0.2853 0.5261 0.114 Uiso 1 1 calc R . .
C19 C 0.39493(13) -0.1931(6) 0.6471(3) 0.0697(16) Uani 1 1 d . . .
H19A H 0.4139 -0.2222 0.6443 0.105 Uiso 1 1 calc R . .
H19B H 0.3862 -0.2573 0.6637 0.105 Uiso 1 1 calc R . .
H19C H 0.4004 -0.1244 0.6770 0.105 Uiso 1 1 calc R . .
C21 C 0.42573(13) 0.6560(4) 0.4223(2) 0.0527(12) Uani 1 1 d . . .
H21 H 0.4404 0.7013 0.4131 0.063 Uiso 1 1 calc R . .
C22 C 0.39245(13) 0.6542(4) 0.3841(3) 0.0535(13) Uani 1 1 d . . .
H22 H 0.3808 0.6991 0.3452 0.064 Uiso 1 1 calc R . .
C23 C 0.37958(12) 0.5739(4) 0.4142(2) 0.0466(11) Uani 1 1 d . . .
H23 H 0.3578 0.5540 0.3985 0.056 Uiso 1 1 calc R . .
C24 C 0.40480(11) 0.5284(4) 0.4718(2) 0.0464(11) Uani 1 1 d . . .
H24 H 0.4028 0.4739 0.5020 0.056 Uiso 1 1 calc R . .
C25 C 0.43335(12) 0.5777(4) 0.4769(2) 0.0495(12) Uani 1 1 d . . .
H25 H 0.4540 0.5617 0.5106 0.059 Uiso 1 1 calc R . .
C26 C 0.46648(10) 0.4827(5) 0.3772(2) 0.0488(12) Uani 1 1 d . . .
H26 H 0.4746 0.5619 0.3867 0.059 Uiso 1 1 calc R . .
C27 C 0.44749(10) 0.4358(5) 0.3137(2) 0.0471(11) Uani 1 1 d . . .
H27 H 0.4408 0.4776 0.2733 0.057 Uiso 1 1 calc R . .
C28 C 0.44031(10) 0.3152(4) 0.3215(2) 0.0433(11) Uani 1 1 d . . .
H28 H 0.4275 0.2623 0.2873 0.052 Uiso 1 1 calc R . .
C29 C 0.45546(9) 0.2878(4) 0.3890(2) 0.0429(11) Uani 1 1 d . . .
H29 H 0.4551 0.2123 0.4080 0.051 Uiso 1 1 calc R . .
C30 C 0.47125(10) 0.3914(5) 0.4240(2) 0.0488(12) Uani 1 1 d . . .
H30 H 0.4829 0.3985 0.4703 0.059 Uiso 1 1 calc R . .
C31 C 0.33854(11) 0.3078(5) 0.4351(3) 0.0530(13) Uani 1 1 d . . .
H31 H 0.3503 0.3749 0.4595 0.064 Uiso 1 1 calc R . .
C32 C 0.31697(11) 0.3071(5) 0.3681(3) 0.0558(14) Uani 1 1 d . . .
H32 H 0.3115 0.3739 0.3393 0.067 Uiso 1 1 calc R . .
C33 C 0.30476(10) 0.1902(5) 0.3511(3) 0.0582(14) Uani 1 1 d . . .
H33 H 0.2897 0.1647 0.3089 0.070 Uiso 1 1 calc R . .
C34 C 0.31875(11) 0.1180(5) 0.4074(3) 0.0566(14) Uani 1 1 d . . .
H34 H 0.3149 0.0351 0.4100 0.068 Uiso 1 1 calc R . .
C35 C 0.33959(11) 0.1907(5) 0.4596(3) 0.0520(13) Uani 1 1 d . . .
H35 H 0.3521 0.1653 0.5036 0.062 Uiso 1 1 calc R . .
C36 C 0.39233(11) 0.0539(4) 0.3229(2) 0.0451(11) Uani 1 1 d . . .
H36 H 0.4133 0.0772 0.3327 0.054 Uiso 1 1 calc R . .
C37 C 0.36435(13) 0.0988(4) 0.2710(2) 0.0504(12) Uani 1 1 d . . .
H37 H 0.3634 0.1565 0.2394 0.060 Uiso 1 1 calc R . .
C38 C 0.33838(12) 0.0443(4) 0.2741(2) 0.0537(13) Uani 1 1 d . . .
H38 H 0.3167 0.0585 0.2452 0.064 Uiso 1 1 calc R . .
C39 C 0.35017(11) -0.0371(4) 0.3285(2) 0.0469(11) Uani 1 1 d . . .
H39 H 0.3378 -0.0858 0.3426 0.056 Uiso 1 1 calc R . .
C40 C 0.38347(11) -0.0316(4) 0.3574(2) 0.0433(11) Uani 1 1 d . . .
H40 H 0.3975 -0.0777 0.3939 0.052 Uiso 1 1 calc R . .
C41 C 0.43065(12) 0.7436(5) 0.2784(3) 0.0580(14) Uani 1 1 d . . .
H41A H 0.4343 0.8073 0.2529 0.087 Uiso 1 1 calc R . .
H41B H 0.4486 0.6879 0.2946 0.087 Uiso 1 1 calc R . .
H41C H 0.4285 0.7788 0.3158 0.087 Uiso 1 1 calc R . .
C42 C 0.36174(13) 0.7818(5) 0.1978(3) 0.0611(14) Uani 1 1 d . . .
H42A H 0.3703 0.8556 0.1887 0.092 Uiso 1 1 calc R . .
H42B H 0.3555 0.7964 0.2331 0.092 Uiso 1 1 calc R . .
H42C H 0.3432 0.7562 0.1580 0.092 Uiso 1 1 calc R . .
C43 C 0.39786(12) 0.6066(5) 0.1493(3) 0.0570(13) Uani 1 1 d . . .
H43A H 0.4050 0.6735 0.1311 0.086 Uiso 1 1 calc R . .
H43B H 0.3775 0.5768 0.1159 0.086 Uiso 1 1 calc R . .
H43C H 0.4136 0.5420 0.1623 0.086 Uiso 1 1 calc R . .
C44 C 0.49824(12) 0.1080(6) 0.5756(3) 0.0799(19) Uani 1 1 d . . .
H44A H 0.5005 0.1935 0.5865 0.120 Uiso 1 1 calc R . .
H44B H 0.4964 0.0969 0.5312 0.120 Uiso 1 1 calc R . .
H44C H 0.5169 0.0647 0.6072 0.120 Uiso 1 1 calc R . .
C45 C 0.46423(15) 0.0760(6) 0.6630(3) 0.0804(19) Uani 1 1 d . . .
H45A H 0.4850 0.0497 0.6965 0.121 Uiso 1 1 calc R . .
H45B H 0.4475 0.0310 0.6679 0.121 Uiso 1 1 calc R . .
H45C H 0.4616 0.1617 0.6684 0.121 Uiso 1 1 calc R . .
C46 C 0.46080(12) -0.1174(4) 0.5626(3) 0.0585(14) Uani 1 1 d . . .
H46A H 0.4816 -0.1521 0.5905 0.088 Uiso 1 1 calc R . .
H46B H 0.4557 -0.1304 0.5163 0.088 Uiso 1 1 calc R . .
H46C H 0.4447 -0.1559 0.5725 0.088 Uiso 1 1 calc R . .
C51 C 0.22784(14) 0.3274(7) 0.2717(3) 0.0771(18) Uani 1 1 d U . .
C52 C 0.23671(13) 0.3648(7) 0.2222(4) 0.093(2) Uani 1 1 d U . .
H52 H 0.2479 0.4372 0.2255 0.111 Uiso 1 1 calc R . .
C53 C 0.22726(18) 0.2828(9) 0.1651(5) 0.107(3) Uani 1 1 d U . .
H53 H 0.2328 0.3008 0.1306 0.129 Uiso 1 1 calc R . .
C54 C 0.2107(2) 0.1818(9) 0.1625(5) 0.110(3) Uani 1 1 d U . .
H54 H 0.2036 0.1296 0.1257 0.132 Uiso 1 1 calc R . .
C55 C 0.20475(19) 0.1589(8) 0.2131(5) 0.107(3) Uani 1 1 d U . .
H55 H 0.1940 0.0860 0.2108 0.129 Uiso 1 1 calc R . .
C56 C 0.21164(14) 0.2225(7) 0.2653(4) 0.0837(19) Uani 1 1 d U . .
H56 H 0.2057 0.1972 0.2982 0.100 Uiso 1 1 calc R . .
C57 C 0.2363(2) 0.3987(9) 0.3318(5) 0.151(4) Uani 1 1 d U . .
H57A H 0.2209 0.3835 0.3492 0.227 Uiso 1 1 calc R . .
H57B H 0.2361 0.4840 0.3215 0.227 Uiso 1 1 calc R . .
H57C H 0.2575 0.3760 0.3648 0.227 Uiso 1 1 calc R . .
C61 C 0.5000 0.3565(7) 0.2500 0.0570(19) Uani 1 2 d SU . .
C62 C 0.48215(12) 0.4207(5) 0.1924(3) 0.0603(14) Uani 1 1 d U . .
H62 H 0.4697 0.3788 0.1529 0.072 Uiso 1 1 calc R . .
C63 C 0.48247(13) 0.5458(6) 0.1924(3) 0.0709(16) Uani 1 1 d U . .
H63 H 0.4707 0.5887 0.1528 0.085 Uiso 1 1 calc R . .
C64 C 0.5000 0.6067(8) 0.2500 0.069(2) Uani 1 2 d SU . .
H64 H 0.5000 0.6918 0.2500 0.083 Uiso 1 2 calc SR . .
C67 C 0.5000 0.2212(8) 0.2500 0.087(3) Uani 1 2 d SU . .
H67A H 0.4863 0.1920 0.2057 0.130 Uiso 0.50 1 calc PR . .
H67B H 0.4921 0.1920 0.2808 0.130 Uiso 0.50 1 calc PR . .
H67C H 0.5216 0.1920 0.2636 0.130 Uiso 0.50 1 calc PR . .

loop_
_atom_site_aniso_label
_atom_site_aniso_U_11
_atom_site_aniso_U_22
_atom_site_aniso_U_33
_atom_site_aniso_U_23
_atom_site_aniso_U_13
_atom_site_aniso_U_12
Zr1 0.03178(19) 0.0282(2) 0.0314(2) -0.00290(17) 0.01156(16) -0.00248(16)
Zr2 0.02909(19) 0.0314(2) 0.0292(2) 0.00221(17) 0.01036(15) -0.00116(16)
Si1 0.0460(7) 0.0369(7) 0.0423(7) 0.0042(6) 0.0186(6) -0.0059(6)
Si2 0.0433(7) 0.0407(7) 0.0350(7) -0.0008(6) 0.0021(5) 0.0031(6)
O1 0.0293(13) 0.0363(15) 0.0295(15) 0.0026(13) 0.0074(11) -0.0014(12)
O2 0.0417(17) 0.064(2) 0.0439(19) 0.0201(17) -0.0022(14) -0.0174(16)
O3 0.0322(14) 0.0322(15) 0.0286(15) 0.0003(12) 0.0081(12) -0.0009(12)
O4 0.0494(18) 0.0394(17) 0.0371(17) -0.0032(15) 0.0022(14) -0.0095(15)
C1 0.036(2) 0.029(2) 0.040(2) -0.0026(18) 0.0188(19) 0.0010(17)
C2 0.038(2) 0.031(2) 0.035(2) 0.0015(18) 0.0179(18) 0.0005(18)
C3 0.034(2) 0.032(2) 0.037(2) -0.0001(19) 0.0106(18) -0.0007(18)
C4 0.039(2) 0.041(2) 0.040(3) 0.008(2) 0.017(2) -0.003(2)
C5 0.044(3) 0.060(3) 0.045(3) 0.016(2) 0.010(2) -0.007(2)
C6 0.047(3) 0.064(3) 0.037(3) 0.008(3) 0.007(2) -0.002(3)
C7 0.069(6) 0.080(8) 0.049(6) 0.018(6) 0.022(5) -0.002(6)
C8 0.059(7) 0.079(8) 0.064(7) 0.012(6) 0.010(5) 0.014(6)
C9 0.072(7) 0.088(8) 0.050(6) 0.010(6) 0.009(5) -0.005(6)
C7A 0.064(7) 0.068(7) 0.051(6) 0.013(5) 0.016(5) 0.004(6)
C8A 0.059(6) 0.101(9) 0.091(8) 0.017(8) 0.019(6) -0.007(6)
C9A 0.107(9) 0.102(9) 0.067(8) 0.005(7) 0.021(6) 0.004(7)
C11 0.043(2) 0.035(2) 0.027(2) -0.0012(18) 0.0112(18) 0.0018(19)
C12 0.037(2) 0.033(2) 0.024(2) -0.0032(17) 0.0116(16) 0.0011(18)
C13 0.035(2) 0.039(2) 0.028(2) -0.0042(19) 0.0110(17) -0.0010(19)
C14 0.038(2) 0.031(2) 0.036(2) 0.0044(19) 0.0104(18) 0.0034(18)
C15 0.052(3) 0.039(2) 0.033(2) 0.003(2) 0.015(2) 0.001(2)
C16 0.056(3) 0.044(3) 0.040(3) 0.003(2) 0.025(2) -0.003(2)
C17 0.075(4) 0.065(4) 0.068(4) 0.011(3) 0.040(3) 0.003(3)
C18 0.123(5) 0.048(3) 0.082(4) -0.010(3) 0.067(4) -0.021(3)
C19 0.079(4) 0.079(4) 0.058(4) 0.030(3) 0.037(3) 0.011(3)
C21 0.074(3) 0.035(3) 0.049(3) -0.007(2) 0.026(3) -0.009(2)
C22 0.074(3) 0.032(2) 0.047(3) -0.008(2) 0.020(3) 0.010(2)
C23 0.057(3) 0.035(2) 0.050(3) -0.009(2) 0.026(2) 0.004(2)
C24 0.066(3) 0.038(3) 0.043(3) -0.008(2) 0.032(2) 0.004(2)
C25 0.057(3) 0.038(3) 0.046(3) -0.018(2) 0.017(2) -0.005(2)
C26 0.039(2) 0.049(3) 0.058(3) -0.003(2) 0.021(2) -0.009(2)
C27 0.041(2) 0.056(3) 0.051(3) 0.005(2) 0.026(2) 0.001(2)
C28 0.038(2) 0.047(3) 0.048(3) -0.011(2) 0.022(2) 0.001(2)
C29 0.034(2) 0.043(3) 0.052(3) 0.001(2) 0.020(2) 0.007(2)
C30 0.033(2) 0.057(3) 0.048(3) -0.002(2) 0.010(2) -0.001(2)
C31 0.049(3) 0.048(3) 0.073(4) -0.002(3) 0.037(3) 0.011(2)
C32 0.044(3) 0.058(3) 0.074(4) 0.027(3) 0.033(3) 0.016(2)
C33 0.027(2) 0.075(4) 0.068(4) 0.011(3) 0.017(2) 0.008(2)
C34 0.047(3) 0.053(3) 0.083(4) 0.011(3) 0.040(3) 0.001(2)
C35 0.052(3) 0.059(3) 0.060(3) 0.011(3) 0.038(3) 0.015(3)
C36 0.057(3) 0.037(2) 0.051(3) -0.018(2) 0.032(2) -0.011(2)
C37 0.085(4) 0.037(2) 0.032(3) -0.007(2) 0.028(3) -0.010(3)
C38 0.056(3) 0.049(3) 0.036(3) -0.007(2) 0.002(2) -0.010(2)
C39 0.057(3) 0.033(2) 0.051(3) -0.007(2) 0.024(2) -0.016(2)
C40 0.055(3) 0.030(2) 0.044(3) -0.004(2) 0.021(2) 0.002(2)
C41 0.066(3) 0.051(3) 0.055(3) 0.005(3) 0.025(3) -0.021(3)
C42 0.075(3) 0.043(3) 0.062(3) 0.013(3) 0.027(3) 0.003(3)
C43 0.054(3) 0.067(3) 0.055(3) 0.004(3) 0.029(3) -0.008(3)
C44 0.041(3) 0.070(4) 0.103(5) 0.009(4) 0.008(3) 0.001(3)
C45 0.098(4) 0.080(4) 0.034(3) -0.002(3) 0.003(3) 0.020(4)
C46 0.057(3) 0.045(3) 0.062(3) 0.002(3) 0.017(3) 0.010(2)
C51 0.049(3) 0.090(4) 0.068(4) -0.005(4) 0.004(3) 0.024(3)
C52 0.047(3) 0.079(4) 0.129(6) 0.029(4) 0.018(4) 0.003(3)
C53 0.087(5) 0.126(6) 0.113(6) 0.019(5) 0.047(4) 0.009(5)
C54 0.106(5) 0.113(6) 0.104(6) -0.021(5) 0.040(4) 0.015(5)
C55 0.108(5) 0.107(6) 0.093(5) 0.003(5) 0.032(4) 0.017(4)
C56 0.061(3) 0.094(5) 0.086(5) 0.018(4) 0.022(3) 0.004(3)
C57 0.127(6) 0.156(7) 0.126(6) -0.019(6) 0.015(5) 0.053(6)
C61 0.055(4) 0.061(4) 0.065(5) 0.000 0.036(4) 0.000
C62 0.050(3) 0.075(4) 0.063(3) 0.000(3) 0.031(3) -0.002(3)
C63 0.055(3) 0.085(4) 0.079(4) 0.017(3) 0.035(3) 0.013(3)
C64 0.059(4) 0.066(5) 0.087(6) 0.000 0.036(4) 0.000
C67 0.100(6) 0.072(5) 0.085(6) 0.000 0.038(5) 0.000

loop_
_atom_type_symbol
_atom_type_description
_atom_type_scat_dispersion_real
_atom_type_scat_dispersion_imag
_atom_type_scat_source
C C 0.0033 0.0016 'International Tables Vol C Tables 4.2.6.8 and 6.1.1.4'
H H 0.0000 0.0000 'International Tables Vol C Tables 4.2.6.8 and 6.1.1.4'
O O 0.0106 0.0060 'International Tables Vol C Tables 4.2.6.8 and 6.1.1.4'
Si Si 0.0817 0.0704 'International Tables Vol C Tables 4.2.6.8 and 6.1.1.4'
Zr Zr -2.9673 0.5597 'International Tables Vol C Tables 4.2.6.8 and 6.1.1.4'

loop_
_geom_angle_atom_site_label_1
_geom_angle_atom_site_label_2
_geom_angle_atom_site_label_3
_geom_angle
_geom_angle_site_symmetry_1
_geom_angle_site_symmetry_3
O1 Zr1 O3 63.89(9) . .
O1 Zr1 C1 71.47(12) . .
O3 Zr1 C1 135.23(11) . .
O1 Zr1 C26 142.69(14) . .
O3 Zr1 C26 118.36(13) . .
C1 Zr1 C26 94.96(15) . .
O1 Zr1 C21 134.85(14) . .
O3 Zr1 C21 123.63(13) . .
C1 Zr1 C21 90.35(15) . .
C26 Zr1 C21 77.74(17) . .
O1 Zr1 C30 133.48(13) . .
O3 Zr1 C30 86.48(13) . .
C1 Zr1 C30 124.55(15) . .
C26 Zr1 C30 32.24(15) . .
C21 Zr1 C30 91.08(17) . .
O1 Zr1 C23 84.42(13) . .
O3 Zr1 C23 90.19(13) . .
C1 Zr1 C23 88.79(15) . .
C26 Zr1 C23 131.03(16) . .
C21 Zr1 C23 53.38(16) . .
C30 Zr1 C23 133.30(16) . .
O1 Zr1 C25 132.30(14) . .
O3 Zr1 C25 92.24(13) . .
C1 Zr1 C25 121.66(15) . .
C26 Zr1 C25 84.65(16) . .
C21 Zr1 C25 32.46(15) . .
C30 Zr1 C25 80.28(16) . .
C23 Zr1 C25 53.29(16) . .
O1 Zr1 C22 103.15(14) . .
O3 Zr1 C22 121.81(14) . .
C1 Zr1 C22 70.87(15) . .
C26 Zr1 C22 104.72(17) . .
C21 Zr1 C22 32.21(16) . .
C30 Zr1 C22 123.20(16) . .
C23 Zr1 C22 32.12(15) . .
C25 Zr1 C22 53.38(16) . .
O1 Zr1 C24 100.41(13) . .
O3 Zr1 C24 72.94(13) . .
C1 Zr1 C24 120.18(14) . .
C26 Zr1 C24 116.11(16) . .
C21 Zr1 C24 53.21(16) . .
C30 Zr1 C24 104.11(16) . .
C23 Zr1 C24 32.08(15) . .
C25 Zr1 C24 31.95(15) . .
C22 Zr1 C24 53.03(16) . .
O1 Zr1 C27 111.95(13) . .
O3 Zr1 C27 121.61(13) . .
C1 Zr1 C27 71.99(14) . .
C26 Zr1 C27 32.16(15) . .
C21 Zr1 C27 100.12(17) . .
C30 Zr1 C27 53.26(16) . .
C23 Zr1 C27 147.92(16) . .
C25 Zr1 C27 115.69(16) . .
C22 Zr1 C27 115.81(17) . .
C24 Zr1 C27 147.63(16) . .
O1 Zr1 C28 90.62(12) . .
O3 Zr1 C28 91.25(13) . .
C1 Zr1 C28 85.81(14) . .
C26 Zr1 C28 53.06(15) . .
C21 Zr1 C28 129.95(16) . .
C30 Zr1 C28 53.03(15) . .
C23 Zr1 C28 173.61(15) . .
C25 Zr1 C28 132.83(15) . .
C22 Zr1 C28 146.94(17) . .
C24 Zr1 C28 153.80(15) . .
C27 Zr1 C28 32.00(15) . .
O1 Zr1 C29 101.93(12) . .
O3 Zr1 C29 70.70(12) . .
C1 Zr1 C29 117.35(14) . .
C26 Zr1 C29 52.74(15) . .
C21 Zr1 C29 122.95(16) . .
C30 Zr1 C29 31.88(14) . .
C23 Zr1 C29 153.82(15) . .
C25 Zr1 C29 108.17(15) . .
C22 Zr1 C29 154.91(16) . .
C24 Zr1 C29 122.22(15) . .
C27 Zr1 C29 52.59(15) . .
C28 Zr1 C29 31.61(14) . .
O3 Zr2 O1 64.12(9) . .
O3 Zr2 C12 71.20(12) . .
O1 Zr2 C12 135.04(12) . .
O3 Zr2 C34 130.74(15) . .
O1 Zr2 C34 128.76(14) . .
C12 Zr2 C34 84.77(16) . .
O3 Zr2 C39 136.43(13) . .
O1 Zr2 C39 124.60(13) . .
C12 Zr2 C39 85.17(15) . .
C34 Zr2 C39 80.46(17) . .
O3 Zr2 C33 136.26(15) . .
O1 Zr2 C33 99.41(14) . .
C12 Zr2 C33 116.70(16) . .
C34 Zr2 C33 32.08(16) . .
C39 Zr2 C33 86.91(17) . .
O3 Zr2 C38 138.07(14) . .
O1 Zr2 C38 94.07(13) . .
C12 Zr2 C38 116.97(15) . .
C34 Zr2 C38 91.08(18) . .
C39 Zr2 C38 32.67(15) . .
C33 Zr2 C38 79.70(18) . .
O3 Zr2 C35 98.50(14) . .
O1 Zr2 C35 120.12(14) . .
C12 Zr2 C35 70.32(15) . .
C34 Zr2 C35 32.24(16) . .
C39 Zr2 C35 107.43(17) . .
C33 Zr2 C35 52.96(18) . .
C38 Zr2 C35 123.29(18) . .
O3 Zr2 C32 105.42(14) . .
O1 Zr2 C32 76.27(13) . .
C12 Zr2 C32 122.10(16) . .
C34 Zr2 C32 52.99(16) . .
C39 Zr2 C32 118.15(17) . .
C33 Zr2 C32 31.94(16) . .
C38 Zr2 C32 102.99(18) . .
C35 Zr2 C32 52.65(16) . .
O3 Zr2 C31 85.04(14) . .
O1 Zr2 C31 88.17(14) . .
C12 Zr2 C31 92.94(15) . .
C34 Zr2 C31 53.17(17) . .
C39 Zr2 C31 133.51(16) . .
C33 Zr2 C31 52.82(18) . .
C38 Zr2 C31 132.05(17) . .
C35 Zr2 C31 31.95(15) . .
C32 Zr2 C31 31.63(16) . .
O3 Zr2 C37 106.73(13) . .
O1 Zr2 C37 72.69(13) . .
C12 Zr2 C37 117.69(15) . .
C34 Zr2 C37 122.52(18) . .
C39 Zr2 C37 52.95(15) . .
C33 Zr2 C37 105.78(18) . .
C38 Zr2 C37 31.55(15) . .
C35 Zr2 C37 154.77(17) . .
C32 Zr2 C37 118.24(17) . .
C31 Zr2 C37 149.21(17) . .
O3 Zr2 C40 104.56(12) . .
O1 Zr2 C40 118.66(13) . .
C12 Zr2 C40 67.56(14) . .
C34 Zr2 C40 104.76(16) . .
C39 Zr2 C40 31.88(14) . .
C33 Zr2 C40 118.37(17) . .
C38 Zr2 C40 52.99(16) . .
C35 Zr2 C40 121.18(16) . .
C32 Zr2 C40 150.00(16) . .
C31 Zr2 C40 153.13(16) . .
C37 Zr2 C40 52.41(15) . .
O3 Zr2 C36 89.03(12) . .
O1 Zr2 C36 87.15(13) . .
C12 Zr2 C36 87.32(15) . .
C34 Zr2 C36 133.15(16) . .
C39 Zr2 C36 52.86(15) . .
C33 Zr2 C36 132.37(17) . .
C38 Zr2 C36 52.72(16) . .
C35 Zr2 C36 152.33(16) . .
C32 Zr2 C36 149.92(17) . .
C31 Zr2 C36 173.63(15) . .
C37 Zr2 C36 31.74(15) . .
C40 Zr2 C36 31.62(14) . .
C41 Si1 C42 103.0(2) . .
C41 Si1 C43 106.6(2) . .
C42 Si1 C43 108.9(2) . .
C41 Si1 C1 115.0(2) . .
C42 Si1 C1 112.2(2) . .
C43 Si1 C1 110.6(2) . .
C45 Si2 C46 110.6(3) . .
C45 Si2 C44 109.5(3) . .
C46 Si2 C44 106.0(3) . .
C45 Si2 C11 112.0(2) . .
C46 Si2 C11 109.4(2) . .
C44 Si2 C11 109.2(2) . .
C3 O1 Zr1 122.3(2) . .
C3 O1 Zr2 121.3(2) . .
Zr1 O1 Zr2 116.38(11) . .
C13 O3 Zr2 120.8(2) . .
C13 O3 Zr1 123.5(2) . .
Zr2 O3 Zr1 115.51(11) . .
C2 C1 Si1 116.7(3) . .
C2 C1 Zr1 113.7(3) . .
Si1 C1 Zr1 129.6(2) . .
C1 C2 C4 125.1(4) . .
C1 C2 C3 117.8(4) . .
C4 C2 C3 117.1(3) . .
O2 C3 O1 120.0(4) . .
O2 C3 C2 125.5(4) . .
O1 C3 C2 114.5(3) . .
C5 C4 C2 132.4(4) . .
C5 C4 H4 113.8 . .
C2 C4 H4 113.8 . .
C4 C5 C6 128.2(4) . .
C4 C5 H5 115.9 . .
C6 C5 H5 115.9 . .
C7 C6 C5 112.8(6) . .
C7 C6 C8A 131.7(9) . .
C5 C6 C8A 108.7(8) . .
C7 C6 C9A 77.7(8) . .
C5 C6 C9A 111.1(7) . .
C8A C6 C9A 109.2(9) . .
C7 C6 C9 109.1(7) . .
C5 C6 C9 105.7(6) . .
C8A C6 C9 81.5(8) . .
C9A C6 C9 32.7(7) . .
C7 C6 C7A 31.4(6) . .
C5 C6 C7A 111.7(6) . .
C8A C6 C7A 109.3(8) . .
C9A C6 C7A 106.8(9) . .
C9 C6 C7A 134.3(8) . .
C7 C6 C8 111.1(7) . .
C5 C6 C8 110.5(7) . .
C8A C6 C8 28.0(7) . .
C9A C6 C8 129.1(9) . .
C9 C6 C8 107.4(7) . .
C7A C6 C8 83.4(7) . .
C6 C7 H7A 109.5 . .
C6 C7 H7B 109.5 . .
C6 C7 H7C 109.5 . .
C6 C8 H8A 109.5 . .
C6 C8 H8B 109.5 . .
C6 C8 H8C 109.5 . .
C6 C9 H9A 109.5 . .
C6 C9 H9B 109.5 . .
C6 C9 H9C 109.5 . .
C6 C7A H711 109.5 . .
C6 C7A H712 109.5 . .
H711 C7A H712 109.5 . .
C6 C7A H713 109.5 . .
H711 C7A H713 109.5 . .
H712 C7A H713 109.5 . .
C6 C8A H811 109.5 . .
C6 C8A H812 109.5 . .
H811 C8A H812 109.5 . .
C6 C8A H813 109.5 . .
H811 C8A H813 109.5 . .
H812 C8A H813 109.5 . .
C6 C9A H911 109.5 . .
C6 C9A H912 109.5 . .
H911 C9A H912 109.5 . .
C6 C9A H913 109.5 . .
H911 C9A H913 109.5 . .
H912 C9A H913 109.5 . .
C12 C11 C13 115.3(4) . .
C12 C11 Si2 127.7(3) . .
C13 C11 Si2 117.0(3) . .
C11 C12 C14 122.1(4) . .
C11 C12 Zr2 115.6(3) . .
C14 C12 Zr2 122.2(3) . .
O4 C13 O3 121.4(4) . .
O4 C13 C11 124.1(4) . .
O3 C13 C11 114.5(3) . .
C15 C14 C12 125.5(4) . .
C15 C14 H14 117.3 . .
C12 C14 H14 117.3 . .
C14 C15 C16 127.9(4) . .
C14 C15 H15 116.0 . .
C16 C15 H15 116.0 . .
C15 C16 C18 112.6(4) . .
C15 C16 C17 108.5(4) . .
C18 C16 C17 109.7(4) . .
C15 C16 C19 108.7(4) . .
C18 C16 C19 108.8(5) . .
C17 C16 C19 108.4(4) . .
C16 C17 H17A 109.5 . .
C16 C17 H17B 109.5 . .
H17A C17 H17B 109.5 . .
C16 C17 H17C 109.5 . .
H17A C17 H17C 109.5 . .
H17B C17 H17C 109.5 . .
C16 C18 H18A 109.5 . .
C16 C18 H18B 109.5 . .
H18A C18 H18B 109.5 . .
C16 C18 H18C 109.5 . .
H18A C18 H18C 109.5 . .
H18B C18 H18C 109.5 . .
C16 C19 H19A 109.5 . .
C16 C19 H19B 109.5 . .
H19A C19 H19B 109.5 . .
C16 C19 H19C 109.5 . .
H19A C19 H19C 109.5 . .
H19B C19 H19C 109.5 . .
C22 C21 C25 107.8(5) . .
C22 C21 Zr1 74.4(3) . .
C25 C21 Zr1 74.1(3) . .
C22 C21 H21 126.1 . .
C25 C21 H21 126.1 . .
Zr1 C21 H21 117.4 . .
C23 C22 C21 108.0(5) . .
C23 C22 Zr1 73.7(3) . .
C21 C22 Zr1 73.4(3) . .
C23 C22 H22 126.0 . .
C21 C22 H22 126.0 . .
Zr1 C22 H22 118.8 . .
C22 C23 C24 108.0(4) . .
C22 C23 Zr1 74.1(3) . .
C24 C23 Zr1 74.5(3) . .
C22 C23 H23 126.0 . .
C24 C23 H23 126.0 . .
Zr1 C23 H23 117.4 . .
C25 C24 C23 108.4(4) . .
C25 C24 Zr1 73.5(3) . .
C23 C24 Zr1 73.4(3) . .
C25 C24 H24 125.8 . .
C23 C24 H24 125.8 . .
Zr1 C24 H24 119.1 . .
C24 C25 C21 107.7(4) . .
C24 C25 Zr1 74.5(3) . .
C21 C25 Zr1 73.4(3) . .
C24 C25 H25 126.1 . .
C21 C25 H25 126.1 . .
Zr1 C25 H25 117.9 . .
C30 C26 C27 108.3(4) . .
C30 C26 Zr1 74.2(3) . .
C27 C26 Zr1 74.9(2) . .
C30 C26 H26 125.8 . .
C27 C26 H26 125.8 . .
Zr1 C26 H26 117.1 . .
C26 C27 C28 107.6(4) . .
C26 C27 Zr1 73.0(3) . .
C28 C27 Zr1 74.3(2) . .
C26 C27 H27 126.2 . .
C28 C27 H27 126.2 . .
Zr1 C27 H27 118.5 . .
C29 C28 C27 107.9(4) . .
C29 C28 Zr1 74.7(2) . .
C27 C28 Zr1 73.7(3) . .
C29 C28 H28 126.0 . .
C27 C28 H28 126.0 . .
Zr1 C28 H28 117.6 . .
C28 C29 C30 108.7(4) . .
C28 C29 Zr1 73.7(2) . .
C30 C29 Zr1 72.7(2) . .
C28 C29 H29 125.7 . .
C30 C29 H29 125.7 . .
Zr1 C29 H29 119.7 . .
C29 C30 C26 107.5(4) . .
C29 C30 Zr1 75.4(2) . .
C26 C30 Zr1 73.5(2) . .
C29 C30 H30 126.3 . .
C26 C30 H30 126.3 . .
Zr1 C30 H30 116.9 . .
C32 C31 C35 107.6(5) . .
C32 C31 Zr2 74.0(3) . .
C35 C31 Zr2 73.0(3) . .
C32 C31 H31 126.2 . .
C35 C31 H31 126.2 . .
Zr2 C31 H31 118.7 . .
C31 C32 C33 108.3(5) . .
C31 C32 Zr2 74.4(3) . .
C33 C32 Zr2 73.0(3) . .
C31 C32 H32 125.9 . .
C33 C32 H32 125.9 . .
Zr2 C32 H32 118.7 . .
C34 C33 C32 108.2(5) . .
C34 C33 Zr2 73.4(3) . .
C32 C33 Zr2 75.1(3) . .
C34 C33 H33 125.9 . .
C32 C33 H33 125.9 . .
Zr2 C33 H33 117.6 . .
C33 C34 C35 107.8(5) . .
C33 C34 Zr2 74.5(3) . .
C35 C34 Zr2 74.7(3) . .
C33 C34 H34 126.1 . .
C35 C34 H34 126.1 . .
Zr2 C34 H34 116.7 . .
C34 C35 C31 108.1(5) . .
C34 C35 Zr2 73.0(3) . .
C31 C35 Zr2 75.0(3) . .
C34 C35 H35 125.9 . .
C31 C35 H35 125.9 . .
Zr2 C35 H35 118.0 . .
C40 C36 C37 107.8(4) . .
C40 C36 Zr2 74.1(2) . .
C37 C36 Zr2 73.9(3) . .
C40 C36 H36 126.1 . .
C37 C36 H36 126.1 . .
Zr2 C36 H36 118.0 . .
C38 C37 C36 108.6(4) . .
C38 C37 Zr2 72.9(3) . .
C36 C37 Zr2 74.4(3) . .
C38 C37 H37 125.7 . .
C36 C37 H37 125.7 . .
Zr2 C37 H37 118.8 . .
C37 C38 C39 107.8(4) . .
C37 C38 Zr2 75.5(3) . .
C39 C38 Zr2 73.3(3) . .
C37 C38 H38 126.1 . .
C39 C38 H38 126.1 . .
Zr2 C38 H38 117.1 . .
C40 C39 C38 107.5(4) . .
C40 C39 Zr2 75.8(2) . .
C38 C39 Zr2 74.0(3) . .
C40 C39 H39 126.2 . .
C38 C39 H39 126.2 . .
Zr2 C39 H39 116.1 . .
C39 C40 C36 108.2(4) . .
C39 C40 Zr2 72.3(3) . .
C36 C40 Zr2 74.3(2) . .
C39 C40 H40 125.9 . .
C36 C40 H40 125.9 . .
Zr2 C40 H40 119.3 . .
Si1 C41 H41A 109.5 . .
Si1 C41 H41B 109.5 . .
H41A C41 H41B 109.5 . .
Si1 C41 H41C 109.5 . .
H41A C41 H41C 109.5 . .
H41B C41 H41C 109.5 . .
Si1 C42 H42A 109.5 . .
Si1 C42 H42B 109.5 . .
H42A C42 H42B 109.5 . .
Si1 C42 H42C 109.5 . .
H42A C42 H42C 109.5 . .
H42B C42 H42C 109.5 . .
Si1 C43 H43A 109.5 . .
Si1 C43 H43B 109.5 . .
H43A C43 H43B 109.5 . .
Si1 C43 H43C 109.5 . .
H43A C43 H43C 109.5 . .
H43B C43 H43C 109.5 . .
Si2 C44 H44A 109.5 . .
Si2 C44 H44B 109.5 . .
H44A C44 H44B 109.5 . .
Si2 C44 H44C 109.5 . .
H44A C44 H44C 109.5 . .
H44B C44 H44C 109.5 . .
Si2 C45 H45A 109.5 . .
Si2 C45 H45B 109.5 . .
H45A C45 H45B 109.5 . .
Si2 C45 H45C 109.5 . .
H45A C45 H45C 109.5 . .
H45B C45 H45C 109.5 . .
Si2 C46 H46A 109.5 . .
Si2 C46 H46B 109.5 . .
H46A C46 H46B 109.5 . .
Si2 C46 H46C 109.5 . .
H46A C46 H46C 109.5 . .
H46B C46 H46C 109.5 . .
C56 C51 C52 120.8(7) . .
C56 C51 C57 118.0(8) . .
C52 C51 C57 121.2(8) . .
C51 C52 C53 115.3(7) . .
C51 C52 H52 122.3 . .
C53 C52 H52 122.3 . .
C54 C53 C52 119.6(8) . .
C54 C53 H53 120.2 . .
C52 C53 H53 120.2 . .
C55 C54 C53 117.5(9) . .
C55 C54 H54 121.2 . .
C53 C54 H54 121.2 . .
C56 C55 C54 128.7(10) . .
C56 C55 H55 115.6 . .
C54 C55 H55 115.6 . .
C55 C56 C51 118.0(8) . .
C55 C56 H56 121.0 . .
C51 C56 H56 121.0 . .
C51 C57 H57A 109.5 . .
C51 C57 H57B 109.5 . .
H57A C57 H57B 109.5 . .
C51 C57 H57C 109.5 . .
H57A C57 H57C 109.5 . .
H57B C57 H57C 109.5 . .
C62 C61 C62 118.3(8) 2_655 .
C62 C61 C67 120.8(4) 2_655 .
C62 C61 C67 120.8(4) . .
C63 C62 C61 120.7(6) . .
C63 C62 H62 119.6 . .
C61 C62 H62 119.6 . .
C64 C63 C62 119.7(7) . .
C64 C63 H63 120.2 . .
C62 C63 H63 120.2 . .
C63 C64 C63 120.8(9) . 2_655
C63 C64 H64 119.6 . .
C63 C64 H64 119.6 2_655 .
C61 C67 H67A 109.5 . .
C61 C67 H67B 109.5 . .
H67A C67 H67B 109.5 . .
C61 C67 H67C 109.5 . .
H67A C67 H67C 109.5 . .
H67B C67 H67C 109.5 . .

loop_
_geom_bond_atom_site_label_1
_geom_bond_atom_site_label_2
_geom_bond_distance
_geom_bond_site_symmetry_2
Zr1 O1 2.201(3) .
Zr1 O3 2.321(3) .
Zr1 C1 2.381(4) .
Zr1 C26 2.519(4) .
Zr1 C21 2.520(5) .
Zr1 C30 2.528(4) .
Zr1 C23 2.529(4) .
Zr1 C25 2.529(4) .
Zr1 C22 2.534(4) .
Zr1 C24 2.543(4) .
Zr1 C27 2.543(4) .
Zr1 C28 2.551(4) .
Zr1 C29 2.562(4) .
Zr2 O3 2.205(3) .
Zr2 O1 2.304(3) .
Zr2 C12 2.338(4) .
Zr2 C34 2.506(4) .
Zr2 C39 2.515(4) .
Zr2 C33 2.521(4) .
Zr2 C38 2.524(5) .
Zr2 C35 2.528(5) .
Zr2 C32 2.548(5) .
Zr2 C31 2.553(5) .
Zr2 C37 2.556(4) .
Zr2 C40 2.560(4) .
Zr2 C36 2.563(4) .
Si1 C41 1.876(5) .
Si1 C42 1.878(5) .
Si1 C43 1.890(5) .
Si1 C1 1.902(4) .
Si2 C45 1.855(6) .
Si2 C46 1.864(5) .
Si2 C44 1.868(6) .
Si2 C11 1.884(4) .
O1 C3 1.347(5) .
O2 C3 1.216(5) .
O3 C13 1.357(5) .
O4 C13 1.213(5) .
C1 C2 1.361(5) .
C2 C4 1.478(6) .
C2 C3 1.485(6) .
C4 C5 1.300(6) .
C4 H4 0.9400 .
C5 C6 1.508(6) .
C5 H5 0.9400 .
C6 C7 1.494(10) .
C6 C8A 1.520(11) .
C6 C9A 1.533(11) .
C6 C9 1.534(10) .
C6 C7A 1.539(10) .
C6 C8 1.544(10) .
C7 H7A 0.9700 .
C7 H7B 0.9700 .
C7 H7C 0.9700 .
C8 H8A 0.9700 .
C8 H8B 0.9700 .
C8 H8C 0.9700 .
C9 H9A 0.9700 .
C9 H9B 0.9700 .
C9 H9C 0.9700 .
C7A H711 0.9700 .
C7A H712 0.9700 .
C7A H713 0.9700 .
C8A H811 0.9700 .
C8A H812 0.9700 .
C8A H813 0.9700 .
C9A H911 0.9700 .
C9A H912 0.9700 .
C9A H913 0.9700 .
C11 C12 1.353(5) .
C11 C13 1.478(6) .
C12 C14 1.470(6) .
C14 C15 1.320(6) .
C14 H14 0.9400 .
C15 C16 1.514(6) .
C15 H15 0.9400 .
C16 C18 1.519(7) .
C16 C17 1.532(7) .
C16 C19 1.534(7) .
C17 H17A 0.9700 .
C17 H17B 0.9700 .
C17 H17C 0.9700 .
C18 H18A 0.9700 .
C18 H18B 0.9700 .
C18 H18C 0.9700 .
C19 H19A 0.9700 .
C19 H19B 0.9700 .
C19 H19C 0.9700 .
C21 C22 1.402(7) .
C21 C25 1.412(7) .
C21 H21 0.9400 .
C22 C23 1.401(7) .
C22 H22 0.9400 .
C23 C24 1.401(6) .
C23 H23 0.9400 .
C24 C25 1.396(6) .
C24 H24 0.9400 .
C25 H25 0.9400 .
C26 C30 1.401(7) .
C26 C27 1.402(6) .
C26 H26 0.9400 .
C27 C28 1.404(6) .
C27 H27 0.9400 .
C28 C29 1.393(6) .
C28 H28 0.9400 .
C29 C30 1.398(6) .
C29 H29 0.9400 .
C30 H30 0.9400 .
C31 C32 1.390(7) .
C31 C35 1.399(7) .
C31 H31 0.9400 .
C32 C33 1.395(7) .
C32 H32 0.9400 .
C33 C34 1.389(7) .
C33 H33 0.9400 .
C34 C35 1.398(7) .
C34 H34 0.9400 .
C35 H35 0.9400 .
C36 C40 1.396(6) .
C36 C37 1.400(7) .
C36 H36 0.9400 .
C37 C38 1.381(7) .
C37 H37 0.9400 .
C38 C39 1.417(7) .
C38 H38 0.9400 .
C39 C40 1.394(6) .
C39 H39 0.9400 .
C40 H40 0.9400 .
C41 H41A 0.9700 .
C41 H41B 0.9700 .
C41 H41C 0.9700 .
C42 H42A 0.9700 .
C42 H42B 0.9700 .
C42 H42C 0.9700 .
C43 H43A 0.9700 .
C43 H43B 0.9700 .
C43 H43C 0.9700 .
C44 H44A 0.9700 .
C44 H44B 0.9700 .
C44 H44C 0.9700 .
C45 H45A 0.9700 .
C45 H45B 0.9700 .
C45 H45C 0.9700 .
C46 H46A 0.9700 .
C46 H46B 0.9700 .
C46 H46C 0.9700 .
C51 C56 1.356(9) .
C51 C52 1.407(10) .
C51 C57 1.458(10) .
C52 C53 1.470(11) .
C52 H52 0.9400 .
C53 C54 1.343(11) .
C53 H53 0.9400 .
C54 C55 1.306(11) .
C54 H54 0.9400 .
C55 C56 1.279(10) .
C55 H55 0.9400 .
C56 H56 0.9400 .
C57 H57A 0.9700 .
C57 H57B 0.9700 .
C57 H57C 0.9700 .
C61 C62 1.384(7) 2_655
C61 C62 1.384(7) .
C61 C67 1.494(11) .
C62 C63 1.383(8) .
C62 H62 0.9400 .
C63 C64 1.363(7) .
C63 H63 0.9400 .
C64 C63 1.363(7) 2_655
C64 H64 0.9400 .
C67 H67A 0.9700 .
C67 H67B 0.9700 .
C67 H67C 0.9700 .

loop_
_geom_torsion_atom_site_label_1
_geom_torsion_atom_site_label_2
_geom_torsion_atom_site_label_3
_geom_torsion_atom_site_label_4
_geom_torsion
_geom_torsion_site_symmetry_1
_geom_torsion_site_symmetry_4
O3 Zr1 O1 C3 179.6(3) . .
C1 Zr1 O1 C3 -4.0(3) . .
C26 Zr1 O1 C3 -77.1(4) . .
C21 Zr1 O1 C3 67.1(4) . .
C30 Zr1 O1 C3 -124.4(3) . .
C23 Zr1 O1 C3 86.6(3) . .
C25 Zr1 O1 C3 112.4(3) . .
C22 Zr1 O1 C3 60.4(3) . .
C24 Zr1 O1 C3 114.6(3) . .
C27 Zr1 O1 C3 -64.8(3) . .
C28 Zr1 O1 C3 -89.3(3) . .
C29 Zr1 O1 C3 -119.1(3) . .
O3 Zr1 O1 Zr2 -2.40(11) . .
C1 Zr1 O1 Zr2 174.05(17) . .
C26 Zr1 O1 Zr2 100.9(2) . .
C21 Zr1 O1 Zr2 -114.89(19) . .
C30 Zr1 O1 Zr2 53.6(2) . .
C23 Zr1 O1 Zr2 -95.36(16) . .
C25 Zr1 O1 Zr2 -69.6(2) . .
C22 Zr1 O1 Zr2 -121.63(16) . .
C24 Zr1 O1 Zr2 -67.43(16) . .
C27 Zr1 O1 Zr2 113.18(16) . .
C28 Zr1 O1 Zr2 88.68(16) . .
C29 Zr1 O1 Zr2 58.93(16) . .
O3 Zr2 O1 C3 -179.4(3) . .
C12 Zr2 O1 C3 173.6(3) . .
C34 Zr2 O1 C3 -56.7(4) . .
C39 Zr2 O1 C3 50.5(3) . .
C33 Zr2 O1 C3 -42.2(3) . .
C38 Zr2 O1 C3 38.0(3) . .
C35 Zr2 O1 C3 -94.7(3) . .
C32 Zr2 O1 C3 -64.4(3) . .
C31 Zr2 O1 C3 -94.1(3) . .
C37 Zr2 O1 C3 61.5(3) . .
C40 Zr2 O1 C3 87.5(3) . .
C36 Zr2 O1 C3 90.3(3) . .
O3 Zr2 O1 Zr1 2.53(11) . .
C12 Zr2 O1 Zr1 -4.4(2) . .
C34 Zr2 O1 Zr1 125.27(19) . .
C39 Zr2 O1 Zr1 -127.53(16) . .
C33 Zr2 O1 Zr1 139.71(17) . .
C38 Zr2 O1 Zr1 -140.07(17) . .
C35 Zr2 O1 Zr1 87.28(18) . .
C32 Zr2 O1 Zr1 117.54(18) . .
C31 Zr2 O1 Zr1 87.90(17) . .
C37 Zr2 O1 Zr1 -116.57(18) . .
C40 Zr2 O1 Zr1 -90.53(17) . .
C36 Zr2 O1 Zr1 -87.78(16) . .
O1 Zr2 O3 C13 -178.6(3) . .
C12 Zr2 O3 C13 -3.8(3) . .
C34 Zr2 O3 C13 61.4(3) . .
C39 Zr2 O3 C13 -64.6(3) . .
C33 Zr2 O3 C13 105.6(3) . .
C38 Zr2 O3 C13 -113.5(3) . .
C35 Zr2 O3 C13 62.0(3) . .
C32 Zr2 O3 C13 115.5(3) . .
C31 Zr2 O3 C13 91.1(3) . .
C37 Zr2 O3 C13 -118.0(3) . .
C40 Zr2 O3 C13 -63.4(3) . .
C36 Zr2 O3 C13 -91.3(3) . .
O1 Zr2 O3 Zr1 -2.38(11) . .
C12 Zr2 O3 Zr1 172.43(17) . .
C34 Zr2 O3 Zr1 -122.42(18) . .
C39 Zr2 O3 Zr1 111.57(19) . .
C33 Zr2 O3 Zr1 -78.3(2) . .
C38 Zr2 O3 Zr1 62.7(2) . .
C35 Zr2 O3 Zr1 -121.81(15) . .
C32 Zr2 O3 Zr1 -68.33(17) . .
C31 Zr2 O3 Zr1 -92.75(16) . .
C37 Zr2 O3 Zr1 58.21(17) . .
C40 Zr2 O3 Zr1 112.76(15) . .
C36 Zr2 O3 Zr1 84.93(16) . .
O1 Zr1 O3 C13 178.6(3) . .
C1 Zr1 O3 C13 173.8(3) . .
C26 Zr1 O3 C13 40.7(3) . .
C21 Zr1 O3 C13 -53.3(3) . .
C30 Zr1 O3 C13 35.7(3) . .
C23 Zr1 O3 C13 -97.7(3) . .
C25 Zr1 O3 C13 -44.5(3) . .
C22 Zr1 O3 C13 -91.8(3) . .
C24 Zr1 O3 C13 -70.3(3) . .
C27 Zr1 O3 C13 77.8(3) . .
C28 Zr1 O3 C13 88.5(3) . .
C29 Zr1 O3 C13 64.0(3) . .
O1 Zr1 O3 Zr2 2.49(11) . .
C1 Zr1 O3 Zr2 -2.3(2) . .
C26 Zr1 O3 Zr2 -135.41(16) . .
C21 Zr1 O3 Zr2 130.61(17) . .
C30 Zr1 O3 Zr2 -140.43(16) . .
C23 Zr1 O3 Zr2 86.19(16) . .
C25 Zr1 O3 Zr2 139.46(16) . .
C22 Zr1 O3 Zr2 92.17(18) . .
C24 Zr1 O3 Zr2 113.65(17) . .
C27 Zr1 O3 Zr2 -98.30(17) . .
C28 Zr1 O3 Zr2 -87.59(15) . .
C29 Zr1 O3 Zr2 -112.05(16) . .
C41 Si1 C1 C2 174.9(3) . .
C42 Si1 C1 C2 57.6(4) . .
C43 Si1 C1 C2 -64.2(4) . .
C41 Si1 C1 Zr1 -4.3(4) . .
C42 Si1 C1 Zr1 -121.7(3) . .
C43 Si1 C1 Zr1 116.5(3) . .
O1 Zr1 C1 C2 1.2(3) . .
O3 Zr1 C1 C2 5.8(4) . .
C26 Zr1 C1 C2 145.6(3) . .
C21 Zr1 C1 C2 -136.6(3) . .
C30 Zr1 C1 C2 131.8(3) . .
C23 Zr1 C1 C2 -83.3(3) . .
C25 Zr1 C1 C2 -127.6(3) . .
C22 Zr1 C1 C2 -110.5(3) . .
C24 Zr1 C1 C2 -90.2(3) . .
C27 Zr1 C1 C2 122.8(3) . .
C28 Zr1 C1 C2 93.3(3) . .
C29 Zr1 C1 C2 95.4(3) . .
O1 Zr1 C1 Si1 -179.5(3) . .
O3 Zr1 C1 Si1 -174.95(17) . .
C26 Zr1 C1 Si1 -35.1(3) . .
C21 Zr1 C1 Si1 42.6(3) . .
C30 Zr1 C1 Si1 -48.9(3) . .
C23 Zr1 C1 Si1 96.0(3) . .
C25 Zr1 C1 Si1 51.7(3) . .
C22 Zr1 C1 Si1 68.8(3) . .
C24 Zr1 C1 Si1 89.1(3) . .
C27 Zr1 C1 Si1 -57.9(3) . .
C28 Zr1 C1 Si1 -87.4(3) . .
C29 Zr1 C1 Si1 -85.3(3) . .
Si1 C1 C2 C4 1.2(6) . .
Zr1 C1 C2 C4 -179.4(3) . .
Si1 C1 C2 C3 -178.2(3) . .
Zr1 C1 C2 C3 1.2(5) . .
Zr1 O1 C3 O2 -173.5(3) . .
Zr2 O1 C3 O2 8.5(5) . .
Zr1 O1 C3 C2 5.9(5) . .
Zr2 O1 C3 C2 -172.1(2) . .
C1 C2 C3 O2 175.0(4) . .
C4 C2 C3 O2 -4.5(7) . .
C1 C2 C3 O1 -4.4(5) . .
C4 C2 C3 O1 176.1(4) . .
C1 C2 C4 C5 -171.4(5) . .
C3 C2 C4 C5 8.1(8) . .
C2 C4 C5 C6 178.9(5) . .
C4 C5 C6 C7 15.2(12) . .
C4 C5 C6 C8A -139.4(11) . .
C4 C5 C6 C9A 100.3(12) . .
C4 C5 C6 C9 134.4(9) . .
C4 C5 C6 C7A -18.8(11) . .
C4 C5 C6 C8 -109.7(10) . .
C45 Si2 C11 C12 -92.0(5) . .
C46 Si2 C11 C12 31.0(5) . .
C44 Si2 C11 C12 146.5(4) . .
C45 Si2 C11 C13 90.5(4) . .
C46 Si2 C11 C13 -146.5(3) . .
C44 Si2 C11 C13 -31.0(4) . .
C13 C11 C12 C14 -165.0(4) . .
Si2 C11 C12 C14 17.4(6) . .
C13 C11 C12 Zr2 15.5(5) . .
Si2 C11 C12 Zr2 -162.0(2) . .
O3 Zr2 C12 C11 -6.8(3) . .
O1 Zr2 C12 C11 -0.2(4) . .
C34 Zr2 C12 C11 -143.2(3) . .
C39 Zr2 C12 C11 136.0(3) . .
C33 Zr2 C12 C11 -139.9(3) . .
C38 Zr2 C12 C11 128.3(3) . .
C35 Zr2 C12 C11 -113.5(3) . .
C32 Zr2 C12 C11 -103.6(3) . .
C31 Zr2 C12 C11 -90.6(3) . .
C37 Zr2 C12 C11 92.7(3) . .
C40 Zr2 C12 C11 108.5(3) . .
C36 Zr2 C12 C11 83.1(3) . .
O3 Zr2 C12 C14 173.7(3) . .
O1 Zr2 C12 C14 -179.7(3) . .
C34 Zr2 C12 C14 37.4(3) . .
C39 Zr2 C12 C14 -43.5(3) . .
C33 Zr2 C12 C14 40.6(4) . .
C38 Zr2 C12 C14 -51.2(4) . .
C35 Zr2 C12 C14 67.0(3) . .
C32 Zr2 C12 C14 76.9(4) . .
C31 Zr2 C12 C14 90.0(3) . .
C37 Zr2 C12 C14 -86.8(3) . .
C40 Zr2 C12 C14 -71.0(3) . .
C36 Zr2 C12 C14 -96.4(3) . .
Zr2 O3 C13 O4 -166.0(3) . .
Zr1 O3 C13 O4 18.2(5) . .
Zr2 O3 C13 C11 12.9(4) . .
Zr1 O3 C13 C11 -163.0(3) . .
C12 C11 C13 O4 160.2(4) . .
Si2 C11 C13 O4 -21.9(6) . .
C12 C11 C13 O3 -18.6(5) . .
Si2 C11 C13 O3 159.2(3) . .
C11 C12 C14 C15 61.0(6) . .
Zr2 C12 C14 C15 -119.5(4) . .
C12 C14 C15 C16 174.4(4) . .
C14 C15 C16 C18 6.0(7) . .
C14 C15 C16 C17 -115.7(5) . .
C14 C15 C16 C19 126.6(5) . .
O1 Zr1 C21 C22 -12.4(4) . .
O3 Zr1 C21 C22 -97.6(3) . .
C1 Zr1 C21 C22 51.4(3) . .
C26 Zr1 C21 C22 146.4(3) . .
C30 Zr1 C21 C22 175.9(3) . .
C23 Zr1 C21 C22 -36.9(3) . .
C25 Zr1 C21 C22 -114.2(5) . .
C24 Zr1 C21 C22 -77.2(3) . .
C27 Zr1 C21 C22 123.1(3) . .
C28 Zr1 C21 C22 136.2(3) . .
C29 Zr1 C21 C22 174.8(3) . .
O1 Zr1 C21 C25 101.8(3) . .
O3 Zr1 C21 C25 16.6(4) . .
C1 Zr1 C21 C25 165.6(3) . .
C26 Zr1 C21 C25 -99.4(3) . .
C30 Zr1 C21 C25 -69.9(3) . .
C23 Zr1 C21 C25 77.3(3) . .
C22 Zr1 C21 C25 114.2(5) . .
C24 Zr1 C21 C25 37.0(3) . .
C27 Zr1 C21 C25 -122.7(3) . .
C28 Zr1 C21 C25 -109.6(3) . .
C29 Zr1 C21 C25 -71.0(3) . .
C25 C21 C22 C23 -1.0(5) . .
Zr1 C21 C22 C23 66.1(3) . .
C25 C21 C22 Zr1 -67.2(3) . .
O1 Zr1 C22 C23 55.9(3) . .
O3 Zr1 C22 C23 -11.3(3) . .
C1 Zr1 C22 C23 120.7(3) . .
C26 Zr1 C22 C23 -149.1(3) . .
C21 Zr1 C22 C23 -115.1(4) . .
C30 Zr1 C22 C23 -119.9(3) . .
C25 Zr1 C22 C23 -77.5(3) . .
C24 Zr1 C22 C23 -37.3(3) . .
C27 Zr1 C22 C23 178.6(3) . .
C28 Zr1 C22 C23 168.3(3) . .
C29 Zr1 C22 C23 -125.3(4) . .
O1 Zr1 C22 C21 171.0(3) . .
O3 Zr1 C22 C21 103.8(3) . .
C1 Zr1 C22 C21 -124.2(3) . .
C26 Zr1 C22 C21 -34.0(3) . .
C30 Zr1 C22 C21 -4.9(4) . .
C23 Zr1 C22 C21 115.1(4) . .
C25 Zr1 C22 C21 37.6(3) . .
C24 Zr1 C22 C21 77.8(3) . .
C27 Zr1 C22 C21 -66.3(3) . .
C28 Zr1 C22 C21 -76.7(4) . .
C29 Zr1 C22 C21 -10.3(6) . .
C21 C22 C23 C24 1.5(5) . .
Zr1 C22 C23 C24 67.4(3) . .
C21 C22 C23 Zr1 -65.9(3) . .
O1 Zr1 C23 C22 -125.8(3) . .
O3 Zr1 C23 C22 170.4(3) . .
C1 Zr1 C23 C22 -54.3(3) . .
C26 Zr1 C23 C22 41.2(4) . .
C21 Zr1 C23 C22 37.0(3) . .
C30 Zr1 C23 C22 85.1(3) . .
C25 Zr1 C23 C22 77.8(3) . .
C24 Zr1 C23 C22 114.3(4) . .
C27 Zr1 C23 C22 -2.4(5) . .
C28 Zr1 C23 C22 -86.5(14) . .
C29 Zr1 C23 C22 128.4(4) . .
O1 Zr1 C23 C24 119.8(3) . .
O3 Zr1 C23 C24 56.1(3) . .
C1 Zr1 C23 C24 -168.7(3) . .
C26 Zr1 C23 C24 -73.1(3) . .
C21 Zr1 C23 C24 -77.3(3) . .
C30 Zr1 C23 C24 -29.2(4) . .
C25 Zr1 C23 C24 -36.6(3) . .
C22 Zr1 C23 C24 -114.3(4) . .
C27 Zr1 C23 C24 -116.7(3) . .
C28 Zr1 C23 C24 159.1(13) . .
C29 Zr1 C23 C24 14.0(5) . .
C22 C23 C24 C25 -1.4(5) . .
Zr1 C23 C24 C25 65.7(3) . .
C22 C23 C24 Zr1 -67.2(3) . .
O1 Zr1 C24 C25 -176.9(3) . .
O3 Zr1 C24 C25 124.7(3) . .
C1 Zr1 C24 C25 -102.4(3) . .
C26 Zr1 C24 C25 10.9(3) . .
C21 Zr1 C24 C25 -37.6(3) . .
C30 Zr1 C24 C25 42.9(3) . .
C23 Zr1 C24 C25 -115.6(4) . .
C22 Zr1 C24 C25 -78.2(3) . .
C27 Zr1 C24 C25 2.0(5) . .
C28 Zr1 C24 C25 69.6(5) . .
C29 Zr1 C24 C25 71.7(3) . .
O1 Zr1 C24 C23 -61.4(3) . .
O3 Zr1 C24 C23 -119.7(3) . .
C1 Zr1 C24 C23 13.1(3) . .
C26 Zr1 C24 C23 126.5(3) . .
C21 Zr1 C24 C23 77.9(3) . .
C30 Zr1 C24 C23 158.5(3) . .
C25 Zr1 C24 C23 115.6(4) . .
C22 Zr1 C24 C23 37.3(3) . .
C27 Zr1 C24 C23 117.6(3) . .
C28 Zr1 C24 C23 -174.9(3) . .
C29 Zr1 C24 C23 -172.7(3) . .
C23 C24 C25 C21 0.8(5) . .
Zr1 C24 C25 C21 66.5(3) . .
C23 C24 C25 Zr1 -65.7(3) . .
C22 C21 C25 C24 0.1(5) . .
Zr1 C21 C25 C24 -67.2(3) . .
C22 C21 C25 Zr1 67.4(3) . .
O1 Zr1 C25 C24 4.1(4) . .
O3 Zr1 C25 C24 -51.9(3) . .
C1 Zr1 C25 C24 97.3(3) . .
C26 Zr1 C25 C24 -170.1(3) . .
C21 Zr1 C25 C24 114.3(4) . .
C30 Zr1 C25 C24 -137.9(3) . .
C23 Zr1 C25 C24 36.7(3) . .
C22 Zr1 C25 C24 77.0(3) . .
C27 Zr1 C25 C24 -178.8(3) . .
C28 Zr1 C25 C24 -145.6(3) . .
C29 Zr1 C25 C24 -122.3(3) . .
O1 Zr1 C25 C21 -110.2(3) . .
O3 Zr1 C25 C21 -166.2(3) . .
C1 Zr1 C25 C21 -17.0(4) . .
C26 Zr1 C25 C21 75.5(3) . .
C30 Zr1 C25 C21 107.8(3) . .
C23 Zr1 C25 C21 -77.6(3) . .
C22 Zr1 C25 C21 -37.3(3) . .
C24 Zr1 C25 C21 -114.3(4) . .
C27 Zr1 C25 C21 66.9(3) . .
C28 Zr1 C25 C21 100.0(3) . .
C29 Zr1 C25 C21 123.4(3) . .
O1 Zr1 C26 C30 -92.7(3) . .
O3 Zr1 C26 C30 -9.4(3) . .
C1 Zr1 C26 C30 -158.4(3) . .
C21 Zr1 C26 C30 112.4(3) . .
C23 Zr1 C26 C30 108.9(3) . .
C25 Zr1 C26 C30 80.2(3) . .
C22 Zr1 C26 C30 130.1(3) . .
C24 Zr1 C26 C30 74.5(3) . .
C27 Zr1 C26 C30 -114.5(4) . .
C28 Zr1 C26 C30 -77.4(3) . .
C29 Zr1 C26 C30 -37.5(3) . .
O1 Zr1 C26 C27 21.8(4) . .
O3 Zr1 C26 C27 105.1(3) . .
C1 Zr1 C26 C27 -43.8(3) . .
C21 Zr1 C26 C27 -133.1(3) . .
C30 Zr1 C26 C27 114.5(4) . .
C23 Zr1 C26 C27 -136.6(3) . .
C25 Zr1 C26 C27 -165.2(3) . .
C22 Zr1 C26 C27 -115.3(3) . .
C24 Zr1 C26 C27 -171.0(3) . .
C28 Zr1 C26 C27 37.1(3) . .
C29 Zr1 C26 C27 77.1(3) . .
C30 C26 C27 C28 0.5(5) . .
Zr1 C26 C27 C28 -66.8(3) . .
C30 C26 C27 Zr1 67.3(3) . .
O1 Zr1 C27 C26 -166.0(3) . .
O3 Zr1 C27 C26 -94.0(3) . .
C1 Zr1 C27 C26 133.5(3) . .
C21 Zr1 C27 C26 46.4(3) . .
C30 Zr1 C27 C26 -37.3(3) . .
C23 Zr1 C27 C26 77.6(4) . .
C25 Zr1 C27 C26 16.3(3) . .
C22 Zr1 C27 C26 76.2(3) . .
C24 Zr1 C27 C26 15.2(5) . .
C28 Zr1 C27 C26 -114.5(4) . .
C29 Zr1 C27 C26 -77.5(3) . .
O1 Zr1 C27 C28 -51.5(3) . .
O3 Zr1 C27 C28 20.5(3) . .
C1 Zr1 C27 C28 -112.0(3) . .
C26 Zr1 C27 C28 114.5(4) . .
C21 Zr1 C27 C28 160.9(3) . .
C30 Zr1 C27 C28 77.2(3) . .
C23 Zr1 C27 C28 -167.9(3) . .
C25 Zr1 C27 C28 130.8(3) . .
C22 Zr1 C27 C28 -169.4(3) . .
C24 Zr1 C27 C28 129.6(3) . .
C29 Zr1 C27 C28 36.9(3) . .
C26 C27 C28 C29 -1.5(5) . .
Zr1 C27 C28 C29 -67.4(3) . .
C26 C27 C28 Zr1 65.9(3) . .
O1 Zr1 C28 C29 -112.1(3) . .
O3 Zr1 C28 C29 -48.2(3) . .
C1 Zr1 C28 C29 176.5(3) . .
C26 Zr1 C28 C29 77.1(3) . .
C21 Zr1 C28 C29 89.6(3) . .
C30 Zr1 C28 C29 36.4(3) . .
C23 Zr1 C28 C29 -151.2(13) . .
C25 Zr1 C28 C29 46.0(4) . .
C22 Zr1 C28 C29 132.2(3) . .
C24 Zr1 C28 C29 3.4(5) . .
C27 Zr1 C28 C29 114.4(4) . .
O1 Zr1 C28 C27 133.5(3) . .
O3 Zr1 C28 C27 -162.6(3) . .
C1 Zr1 C28 C27 62.1(3) . .
C26 Zr1 C28 C27 -37.3(3) . .
C21 Zr1 C28 C27 -24.8(4) . .
C30 Zr1 C28 C27 -78.0(3) . .
C23 Zr1 C28 C27 94.4(14) . .
C25 Zr1 C28 C27 -68.4(3) . .
C22 Zr1 C28 C27 17.8(4) . .
C24 Zr1 C28 C27 -111.0(4) . .
C29 Zr1 C28 C27 -114.4(4) . .
C27 C28 C29 C30 1.9(5) . .
Zr1 C28 C29 C30 -64.8(3) . .
C27 C28 C29 Zr1 66.8(3) . .
O1 Zr1 C29 C28 71.2(3) . .
O3 Zr1 C29 C28 127.8(3) . .
C1 Zr1 C29 C28 -3.9(3) . .
C26 Zr1 C29 C28 -78.2(3) . .
C21 Zr1 C29 C28 -114.0(3) . .
C30 Zr1 C29 C28 -116.1(4) . .
C23 Zr1 C29 C28 173.0(3) . .
C25 Zr1 C29 C28 -146.3(3) . .
C22 Zr1 C29 C28 -107.5(4) . .
C24 Zr1 C29 C28 -178.2(3) . .
C27 Zr1 C29 C28 -37.4(3) . .
O1 Zr1 C29 C30 -172.7(3) . .
O3 Zr1 C29 C30 -116.1(3) . .
C1 Zr1 C29 C30 112.2(3) . .
C26 Zr1 C29 C30 37.9(3) . .
C21 Zr1 C29 C30 2.1(4) . .
C23 Zr1 C29 C30 -70.9(5) . .
C25 Zr1 C29 C30 -30.2(3) . .
C22 Zr1 C29 C30 8.6(5) . .
C24 Zr1 C29 C30 -62.1(3) . .
C27 Zr1 C29 C30 78.7(3) . .
C28 Zr1 C29 C30 116.1(4) . .
C28 C29 C30 C26 -1.6(5) . .
Zr1 C29 C30 C26 -67.1(3) . .
C28 C29 C30 Zr1 65.5(3) . .
C27 C26 C30 C29 0.7(5) . .
Zr1 C26 C30 C29 68.4(3) . .
C27 C26 C30 Zr1 -67.7(3) . .
O1 Zr1 C30 C29 9.9(4) . .
O3 Zr1 C30 C29 58.1(3) . .
C1 Zr1 C30 C29 -87.1(3) . .
C26 Zr1 C30 C29 -113.6(4) . .
C21 Zr1 C30 C29 -178.3(3) . .
C23 Zr1 C30 C29 145.1(3) . .
C25 Zr1 C30 C29 151.0(3) . .
C22 Zr1 C30 C29 -175.7(3) . .
C24 Zr1 C30 C29 129.5(3) . .
C27 Zr1 C30 C29 -76.4(3) . .
C28 Zr1 C30 C29 -36.1(3) . .
O1 Zr1 C30 C26 123.5(3) . .
O3 Zr1 C30 C26 171.7(3) . .
C1 Zr1 C30 C26 26.5(4) . .
C21 Zr1 C30 C26 -64.7(3) . .
C23 Zr1 C30 C26 -101.4(3) . .
C25 Zr1 C30 C26 -95.4(3) . .
C22 Zr1 C30 C26 -62.1(3) . .
C24 Zr1 C30 C26 -116.9(3) . .
C27 Zr1 C30 C26 37.2(3) . .
C28 Zr1 C30 C26 77.5(3) . .
C29 Zr1 C30 C26 113.6(4) . .
O3 Zr2 C31 C32 130.5(3) . .
O1 Zr2 C31 C32 66.4(3) . .
C12 Zr2 C31 C32 -158.6(3) . .
C34 Zr2 C31 C32 -77.4(3) . .
C39 Zr2 C31 C32 -72.5(4) . .
C33 Zr2 C31 C32 -36.9(3) . .
C38 Zr2 C31 C32 -27.5(4) . .
C35 Zr2 C31 C32 -114.7(5) . .
C37 Zr2 C31 C32 15.8(5) . .
C40 Zr2 C31 C32 -116.7(4) . .
C36 Zr2 C31 C32 109.1(15) . .
O3 Zr2 C31 C35 -114.8(3) . .
O1 Zr2 C31 C35 -179.0(3) . .
C12 Zr2 C31 C35 -44.0(3) . .
C34 Zr2 C31 C35 37.3(3) . .
C39 Zr2 C31 C35 42.2(4) . .
C33 Zr2 C31 C35 77.7(3) . .
C38 Zr2 C31 C35 87.2(4) . .
C32 Zr2 C31 C35 114.7(5) . .
C37 Zr2 C31 C35 130.4(4) . .
C40 Zr2 C31 C35 -2.0(5) . .
C36 Zr2 C31 C35 -136.2(14) . .
C35 C31 C32 C33 -0.2(5) . .
Zr2 C31 C32 C33 65.6(3) . .
C35 C31 C32 Zr2 -65.8(3) . .
O3 Zr2 C32 C31 -51.8(3) . .
O1 Zr2 C32 C31 -109.5(3) . .
C12 Zr2 C32 C31 25.4(4) . .
C34 Zr2 C32 C31 78.0(3) . .
C39 Zr2 C32 C31 128.3(3) . .
C33 Zr2 C32 C31 115.2(5) . .
C38 Zr2 C32 C31 159.4(3) . .
C35 Zr2 C32 C31 37.2(3) . .
C37 Zr2 C32 C31 -170.9(3) . .
C40 Zr2 C32 C31 126.1(4) . .
C36 Zr2 C32 C31 -167.9(3) . .
O3 Zr2 C32 C33 -167.0(3) . .
O1 Zr2 C32 C33 135.3(3) . .
C12 Zr2 C32 C33 -89.8(4) . .
C34 Zr2 C32 C33 -37.2(3) . .
C39 Zr2 C32 C33 13.1(4) . .
C38 Zr2 C32 C33 44.2(4) . .
C35 Zr2 C32 C33 -78.0(3) . .
C31 Zr2 C32 C33 -115.2(5) . .
C37 Zr2 C32 C33 73.9(4) . .
C40 Zr2 C32 C33 10.9(5) . .
C36 Zr2 C32 C33 76.8(4) . .
C31 C32 C33 C34 -0.1(6) . .
Zr2 C32 C33 C34 66.5(3) . .
C31 C32 C33 Zr2 -66.6(3) . .
O3 Zr2 C33 C34 -96.3(4) . .
O1 Zr2 C33 C34 -158.5(3) . .
C12 Zr2 C33 C34 -6.1(4) . .
C39 Zr2 C33 C34 76.9(4) . .
C38 Zr2 C33 C34 109.0(4) . .
C35 Zr2 C33 C34 -37.7(3) . .
C32 Zr2 C33 C34 -114.6(5) . .
C31 Zr2 C33 C34 -78.1(4) . .
C37 Zr2 C33 C34 126.9(3) . .
C40 Zr2 C33 C34 71.5(4) . .
C36 Zr2 C33 C34 106.7(4) . .
O3 Zr2 C33 C32 18.3(4) . .
O1 Zr2 C33 C32 -43.9(3) . .
C12 Zr2 C33 C32 108.5(3) . .
C34 Zr2 C33 C32 114.6(5) . .
C39 Zr2 C33 C32 -168.5(3) . .
C38 Zr2 C33 C32 -136.4(4) . .
C35 Zr2 C33 C32 76.9(4) . .
C31 Zr2 C33 C32 36.5(3) . .
C37 Zr2 C33 C32 -118.4(3) . .
C40 Zr2 C33 C32 -173.8(3) . .
C36 Zr2 C33 C32 -138.6(3) . .
C32 C33 C34 C35 0.3(5) . .
Zr2 C33 C34 C35 67.9(3) . .
C32 C33 C34 Zr2 -67.6(3) . .
O3 Zr2 C34 C33 114.9(3) . .
O1 Zr2 C34 C33 27.6(4) . .
C12 Zr2 C34 C33 174.5(4) . .
C39 Zr2 C34 C33 -99.5(4) . .
C38 Zr2 C34 C33 -68.5(4) . .
C35 Zr2 C34 C33 113.8(5) . .
C32 Zr2 C34 C33 37.0(3) . .
C31 Zr2 C34 C33 76.9(4) . .
C37 Zr2 C34 C33 -65.8(4) . .
C40 Zr2 C34 C33 -120.3(3) . .
C36 Zr2 C34 C33 -104.1(4) . .
O3 Zr2 C34 C35 1.1(4) . .
O1 Zr2 C34 C35 -86.2(3) . .
C12 Zr2 C34 C35 60.7(3) . .
C39 Zr2 C34 C35 146.7(3) . .
C33 Zr2 C34 C35 -113.8(5) . .
C38 Zr2 C34 C35 177.7(3) . .
C32 Zr2 C34 C35 -76.8(3) . .
C31 Zr2 C34 C35 -36.9(3) . .
C37 Zr2 C34 C35 -179.6(3) . .
C40 Zr2 C34 C35 125.9(3) . .
C36 Zr2 C34 C35 142.1(3) . .
C33 C34 C35 C31 -0.4(5) . .
Zr2 C34 C35 C31 67.4(3) . .
C33 C34 C35 Zr2 -67.8(3) . .
C32 C31 C35 C34 0.4(5) . .
Zr2 C31 C35 C34 -66.1(3) . .
C32 C31 C35 Zr2 66.4(3) . .
O3 Zr2 C35 C34 -179.1(3) . .
O1 Zr2 C35 C34 115.9(3) . .
C12 Zr2 C35 C34 -112.7(3) . .
C39 Zr2 C35 C34 -34.6(3) . .
C33 Zr2 C35 C34 37.5(3) . .
C38 Zr2 C35 C34 -2.7(4) . .
C32 Zr2 C35 C34 77.9(3) . .
C31 Zr2 C35 C34 114.7(5) . .
C37 Zr2 C35 C34 0.8(6) . .
C40 Zr2 C35 C34 -66.3(3) . .
C36 Zr2 C35 C34 -74.8(5) . .
O3 Zr2 C35 C31 66.1(3) . .
O1 Zr2 C35 C31 1.2(4) . .
C12 Zr2 C35 C31 132.6(3) . .
C34 Zr2 C35 C31 -114.7(5) . .
C39 Zr2 C35 C31 -149.3(3) . .
C33 Zr2 C35 C31 -77.2(3) . .
C38 Zr2 C35 C31 -117.5(3) . .
C32 Zr2 C35 C31 -36.8(3) . .
C37 Zr2 C35 C31 -113.9(4) . .
C40 Zr2 C35 C31 178.9(3) . .
C36 Zr2 C35 C31 170.5(3) . .
O3 Zr2 C36 C40 120.5(3) . .
O1 Zr2 C36 C40 -175.4(3) . .
C12 Zr2 C36 C40 49.2(3) . .
C34 Zr2 C36 C40 -31.0(4) . .
C39 Zr2 C36 C40 -36.7(3) . .
C33 Zr2 C36 C40 -75.2(4) . .
C38 Zr2 C36 C40 -78.1(3) . .
C35 Zr2 C36 C40 13.8(5) . .
C32 Zr2 C36 C40 -119.4(4) . .
C31 Zr2 C36 C40 141.8(14) . .
C37 Zr2 C36 C40 -114.5(4) . .
O3 Zr2 C36 C37 -125.1(3) . .
O1 Zr2 C36 C37 -60.9(3) . .
C12 Zr2 C36 C37 163.7(3) . .
C34 Zr2 C36 C37 83.4(3) . .
C39 Zr2 C36 C37 77.7(3) . .
C33 Zr2 C36 C37 39.2(4) . .
C38 Zr2 C36 C37 36.4(3) . .
C35 Zr2 C36 C37 128.3(4) . .
C32 Zr2 C36 C37 -5.0(5) . .
C31 Zr2 C36 C37 -103.7(15) . .
C40 Zr2 C36 C37 114.5(4) . .
C40 C36 C37 C38 1.4(5) . .
Zr2 C36 C37 C38 -65.4(3) . .
C40 C36 C37 Zr2 66.8(3) . .
O3 Zr2 C37 C38 174.3(3) . .
O1 Zr2 C37 C38 -130.5(3) . .
C12 Zr2 C37 C38 97.1(3) . .
C34 Zr2 C37 C38 -5.1(4) . .
C39 Zr2 C37 C38 38.2(3) . .
C33 Zr2 C37 C38 -35.4(3) . .
C35 Zr2 C37 C38 -5.6(6) . .
C32 Zr2 C37 C38 -67.2(3) . .
C31 Zr2 C37 C38 -76.5(4) . .
C40 Zr2 C37 C38 78.6(3) . .
C36 Zr2 C37 C38 115.6(4) . .
O3 Zr2 C37 C36 58.7(3) . .
O1 Zr2 C37 C36 113.9(3) . .
C12 Zr2 C37 C36 -18.5(3) . .
C34 Zr2 C37 C36 -120.7(3) . .
C39 Zr2 C37 C36 -77.4(3) . .
C33 Zr2 C37 C36 -151.0(3) . .
C38 Zr2 C37 C36 -115.6(4) . .
C35 Zr2 C37 C36 -121.2(4) . .
C32 Zr2 C37 C36 177.2(3) . .
C31 Zr2 C37 C36 167.8(3) . .
C40 Zr2 C37 C36 -37.0(3) . .
C36 C37 C38 C39 -0.4(5) . .
Zr2 C37 C38 C39 -66.8(3) . .
C36 C37 C38 Zr2 66.4(3) . .
O3 Zr2 C38 C37 -8.2(4) . .
O1 Zr2 C38 C37 46.7(3) . .
C12 Zr2 C38 C37 -99.6(3) . .
C34 Zr2 C38 C37 175.7(3) . .
C39 Zr2 C38 C37 -114.0(4) . .
C33 Zr2 C38 C37 145.5(3) . .
C35 Zr2 C38 C37 177.1(3) . .
C32 Zr2 C38 C37 123.5(3) . .
C31 Zr2 C38 C37 137.9(3) . .
C40 Zr2 C38 C37 -76.6(3) . .
C36 Zr2 C38 C37 -36.6(3) . .
O3 Zr2 C38 C39 105.8(3) . .
O1 Zr2 C38 C39 160.7(3) . .
C12 Zr2 C38 C39 14.3(3) . .
C34 Zr2 C38 C39 -70.3(3) . .
C33 Zr2 C38 C39 -100.5(3) . .
C35 Zr2 C38 C39 -68.9(3) . .
C32 Zr2 C38 C39 -122.5(3) . .
C31 Zr2 C38 C39 -108.1(3) . .
C37 Zr2 C38 C39 114.0(4) . .
C40 Zr2 C38 C39 37.4(3) . .
C36 Zr2 C38 C39 77.4(3) . .
C37 C38 C39 C40 -0.7(5) . .
Zr2 C38 C39 C40 -69.0(3) . .
C37 C38 C39 Zr2 68.3(3) . .
O3 Zr2 C39 C40 2.2(4) . .
O1 Zr2 C39 C40 89.7(3) . .
C12 Zr2 C39 C40 -53.9(3) . .
C34 Zr2 C39 C40 -139.4(3) . .
C33 Zr2 C39 C40 -171.0(3) . .
C38 Zr2 C39 C40 113.3(4) . .
C35 Zr2 C39 C40 -121.5(3) . .
C32 Zr2 C39 C40 -177.9(3) . .
C31 Zr2 C39 C40 -143.4(3) . .
C37 Zr2 C39 C40 76.5(3) . .
C36 Zr2 C39 C40 36.4(3) . .
O3 Zr2 C39 C38 -111.1(3) . .
O1 Zr2 C39 C38 -23.6(3) . .
C12 Zr2 C39 C38 -167.2(3) . .
C34 Zr2 C39 C38 107.3(3) . .
C33 Zr2 C39 C38 75.7(3) . .
C35 Zr2 C39 C38 125.2(3) . .
C32 Zr2 C39 C38 68.8(3) . .
C31 Zr2 C39 C38 103.3(3) . .
C37 Zr2 C39 C38 -36.8(3) . .
C40 Zr2 C39 C38 -113.3(4) . .
C36 Zr2 C39 C38 -76.9(3) . .
C38 C39 C40 C36 1.6(5) . .
Zr2 C39 C40 C36 -66.2(3) . .
C38 C39 C40 Zr2 67.8(3) . .
C37 C36 C40 C39 -1.9(5) . .
Zr2 C36 C40 C39 64.8(3) . .
C37 C36 C40 Zr2 -66.7(3) . .
O3 Zr2 C40 C39 -178.4(3) . .
O1 Zr2 C40 C39 -110.3(3) . .
C12 Zr2 C40 C39 119.4(3) . .
C34 Zr2 C40 C39 41.6(3) . .
C33 Zr2 C40 C39 10.2(3) . .
C38 Zr2 C40 C39 -38.4(3) . .
C35 Zr2 C40 C39 71.9(3) . .
C32 Zr2 C40 C39 3.7(5) . .
C31 Zr2 C40 C39 73.2(5) . .
C37 Zr2 C40 C39 -78.3(3) . .
C36 Zr2 C40 C39 -115.5(4) . .
O3 Zr2 C40 C36 -62.9(3) . .
O1 Zr2 C40 C36 5.2(3) . .
C12 Zr2 C40 C36 -125.1(3) . .
C34 Zr2 C40 C36 157.1(3) . .
C39 Zr2 C40 C36 115.5(4) . .
C33 Zr2 C40 C36 125.7(3) . .
C38 Zr2 C40 C36 77.1(3) . .
C35 Zr2 C40 C36 -172.5(3) . .
C32 Zr2 C40 C36 119.2(4) . .
C31 Zr2 C40 C36 -171.3(3) . .
C37 Zr2 C40 C36 37.2(3) . .
C56 C51 C52 C53 -0.1(9) . .
C57 C51 C52 C53 178.6(6) . .
C51 C52 C53 C54 1.4(10) . .
C52 C53 C54 C55 -2.6(12) . .
C53 C54 C55 C56 2.7(14) . .
C54 C55 C56 C51 -1.4(13) . .
C52 C51 C56 C55 0.0(9) . .
C57 C51 C56 C55 -178.8(7) . .
C62 C61 C62 C63 0.7(4) 2_655 .
C67 C61 C62 C63 -179.3(4) . .
C61 C62 C63 C64 -1.5(7) . .
C62 C63 C64 C63 0.7(4) . 2_655
